data_7000702
loop_
_publ_author_name
'Li, Ping'
'Wang, Mei'
'Chen, Lin'
'Liu, Jihong'
'Zhao, Zhenbo'
'Sun, Licheng'

_publ_section_title
;
 Structures, protonation, and electrochemical properties of diiron
 dithiolate complexes containing pyridyl-phosphine ligands
;
_journal_issue 11
_journal_name_full 'Dalton Transactions'
_journal_page_first 1919
_journal_page_last 1926
_journal_paper_doi 10.1039/b814336f
_journal_year 2009
_chemical_formula_moiety 'C25 H21 Fe2 N O5 P S2, C F3 O3 S'
_chemical_formula_sum 'C26 H21 F3 Fe2 N O8 P S3'
_chemical_formula_weight 771.29
_space_group_IT_number 14
_symmetry_cell_setting monoclinic
_symmetry_space_group_name_Hall '-P 2ybc'
_symmetry_space_group_name_H-M 'P 1 21/c 1'
_atom_sites_solution_hydrogens geom
_atom_sites_solution_primary direct
_atom_sites_solution_secondary difmap
_audit_creation_date 'Oct 31 18:25:00 2006'
_audit_creation_method SHELXL-97
_cell_angle_alpha 90.00
_cell_angle_beta 93.071(2)
_cell_angle_gamma 90.00
_cell_formula_units_Z 4
_cell_length_a 19.1778(6)
_cell_length_b 8.7364(3)
_cell_length_c 18.9530(6)
_cell_measurement_reflns_used 2736
_cell_measurement_temperature 298(2)
_cell_measurement_theta_max 21.88
_cell_measurement_theta_min 2.35
_cell_volume 3170.92(18)
_computing_cell_refinement 'SMART (Bruker, 1997)'
_computing_data_collection 'SMART (Bruker, 1997)'
_computing_data_reduction 'SAINT (Bruker, 1997)'
_computing_molecular_graphics 'SHELXP97 (Sheldrick, 1997)'
_computing_publication_material 'SHELXTL (Bruker, 1997)'
_computing_structure_refinement 'SHELXL97 (Sheldrick, 1997)'
_computing_structure_solution 'SHELXS97 (Sheldrick, 1997)'
_diffrn_ambient_temperature 298(2)
_diffrn_measured_fraction_theta_full 0.969
_diffrn_measured_fraction_theta_max 0.969
_diffrn_measurement_device_type 'CCD area detector'
_diffrn_measurement_method 'phi and omega scans'
_diffrn_radiation_monochromator graphite
_diffrn_radiation_source 'fine-focus sealed tube'
_diffrn_radiation_type MoK\a
_diffrn_radiation_wavelength 0.71073
_diffrn_reflns_av_R_equivalents 0.0363
_diffrn_reflns_av_sigmaI/netI 0.0615
_diffrn_reflns_limit_h_max 18
_diffrn_reflns_limit_h_min -24
_diffrn_reflns_limit_k_max 9
_diffrn_reflns_limit_k_min -11
_diffrn_reflns_limit_l_max 24
_diffrn_reflns_limit_l_min -24
_diffrn_reflns_number 14629
_diffrn_reflns_theta_full 27.50
_diffrn_reflns_theta_max 27.50
_diffrn_reflns_theta_min 2.13
_exptl_absorpt_coefficient_mu 1.228
_exptl_absorpt_correction_T_max 0.8667
_exptl_absorpt_correction_T_min 0.5903
_exptl_absorpt_correction_type multi-scan
_exptl_absorpt_process_details SADABS
_exptl_crystal_colour red
_exptl_crystal_density_diffrn 1.616
_exptl_crystal_density_method 'not measured'
_exptl_crystal_description block
_exptl_crystal_F_000 1560
_exptl_crystal_size_max 0.48
_exptl_crystal_size_mid 0.25
_exptl_crystal_size_min 0.12
_refine_diff_density_max 0.613
_refine_diff_density_min -0.336
_refine_diff_density_rms 0.067
_refine_ls_extinction_method none
_refine_ls_goodness_of_fit_ref 1.024
_refine_ls_hydrogen_treatment mixed
_refine_ls_matrix_type full
_refine_ls_number_parameters 401
_refine_ls_number_reflns 7058
_refine_ls_number_restraints 0
_refine_ls_restrained_S_all 1.024
_refine_ls_R_factor_all 0.1008
_refine_ls_R_factor_gt 0.0502
_refine_ls_shift/su_max 0.000
_refine_ls_shift/su_mean 0.000
_refine_ls_structure_factor_coef Fsqd
_refine_ls_weighting_details 'calc w=1/[\s^2^(Fo^2^)+(0.0553P)^2^+0.5711P] where P=(Fo^2^+2Fc^2^)/3'
_refine_ls_weighting_scheme calc
_refine_ls_wR_factor_gt 0.1096
_refine_ls_wR_factor_ref 0.1317
_reflns_number_gt 4115
_reflns_number_total 7058
_reflns_threshold_expression >2sigma(I)
_cod_data_source_file b814336f.txt
_cod_data_source_block 3bH
_cod_depositor_comments
;
The following automatic conversions were performed:
'_symmetry_cell_setting' value 'Monoclinic' changed to 'monoclinic'
according to '/home/saulius/struct/CIF-dictionaries/cif_core.dic'
dictionary named 'cif_core.dic' version 2.4.1 from 2010-06-29.

Automatic conversion script
Id: cif_fix_enum 1527 2010-12-29 10:47:43Z saulius 
;
_cod_original_sg_symbol_H-M 'P2(1)/c '
_cod_database_code 7000702

loop_
_symmetry_equiv_pos_as_xyz
'x, y, z'
'-x, y+1/2, -z+1/2'
'-x, -y, -z'
'x, -y-1/2, z-1/2'

loop_
_atom_site_label
_atom_site_type_symbol
_atom_site_fract_x
_atom_site_fract_y
_atom_site_fract_z
_atom_site_U_iso_or_equiv
_atom_site_adp_type
_atom_site_occupancy
_atom_site_symmetry_multiplicity
_atom_site_calc_flag
_atom_site_refinement_flags
_atom_site_disorder_assembly
_atom_site_disorder_group
Fe1 Fe 0.39761(3) 0.74562(8) 0.13902(3) 0.0626(2) Uani 1 1 d . . .
Fe2 Fe 0.31466(3) 0.94189(6) 0.08418(3) 0.04520(17) Uani 1 1 d . . .
S1 S 0.42448(5) 0.90046(14) 0.04930(6) 0.0628(3) Uani 1 1 d . . .
S2 S 0.30253(5) 0.68646(11) 0.06983(5) 0.0509(3) Uani 1 1 d . . .
P1 P 0.24327(5) 1.03833(11) -0.00093(5) 0.0423(2) Uani 1 1 d . . .
N1 N 0.11293(16) 1.1229(4) 0.04768(17) 0.0479(8) Uani 1 1 d . . .
O1 O 0.4875(2) 0.4854(5) 0.1101(2) 0.1151(14) Uani 1 1 d . . .
O2 O 0.4867(3) 0.9423(7) 0.2293(3) 0.178(3) Uani 1 1 d . . .
O3 O 0.3265(3) 0.6187(7) 0.2586(2) 0.159(2) Uani 1 1 d . . .
O4 O 0.3669(2) 1.2315(4) 0.1403(2) 0.1070(13) Uani 1 1 d . . .
O5 O 0.21091(17) 0.9298(4) 0.19068(17) 0.0855(10) Uani 1 1 d . . .
C1 C 0.4527(2) 0.5865(7) 0.1227(3) 0.0786(14) Uani 1 1 d . . .
C2 C 0.4526(3) 0.8636(8) 0.1950(3) 0.105(2) Uani 1 1 d . . .
C3 C 0.3542(3) 0.6692(7) 0.2124(3) 0.0992(19) Uani 1 1 d . . .
C4 C 0.3463(2) 1.1182(6) 0.1177(2) 0.0658(12) Uani 1 1 d . . .
C5 C 0.2513(2) 0.9340(5) 0.1479(2) 0.0559(10) Uani 1 1 d . . .
C6 C 0.4302(2) 0.7907(6) -0.0315(2) 0.0753(14) Uani 1 1 d . . .
H6A H 0.4502 0.8557 -0.0667 0.090 Uiso 1 1 calc R . .
H6B H 0.4624 0.7064 -0.0222 0.090 Uiso 1 1 calc R . .
C7 C 0.3633(2) 0.7271(5) -0.0622(2) 0.0704(13) Uani 1 1 d . . .
H7A H 0.3727 0.6752 -0.1060 0.084 Uiso 1 1 calc R . .
H7B H 0.3322 0.8118 -0.0741 0.084 Uiso 1 1 calc R . .
C8 C 0.3259(2) 0.6175(5) -0.0163(2) 0.0628(11) Uani 1 1 d . . .
H8A H 0.3551 0.5276 -0.0090 0.075 Uiso 1 1 calc R . .
H8B H 0.2835 0.5849 -0.0421 0.075 Uiso 1 1 calc R . .
C9 C 0.2746(2) 1.1697(4) -0.0671(2) 0.0492(9) Uani 1 1 d . . .
C10 C 0.2287(2) 1.2604(5) -0.1069(2) 0.0614(11) Uani 1 1 d . . .
H10A H 0.1815 1.2595 -0.0978 0.074 Uiso 1 1 calc R . .
C11 C 0.2518(3) 1.3525(5) -0.1598(2) 0.0768(14) Uani 1 1 d . . .
H11A H 0.2202 1.4127 -0.1865 0.092 Uiso 1 1 calc R . .
C12 C 0.3203(4) 1.3552(6) -0.1730(3) 0.0880(16) Uani 1 1 d . . .
H12A H 0.3359 1.4173 -0.2087 0.106 Uiso 1 1 calc R . .
C13 C 0.3667(3) 1.2670(7) -0.1340(3) 0.0902(17) Uani 1 1 d . . .
H13A H 0.4137 1.2693 -0.1436 0.108 Uiso 1 1 calc R . .
C14 C 0.3448(2) 1.1736(5) -0.0799(2) 0.0670(12) Uani 1 1 d . . .
H14A H 0.3768 1.1151 -0.0530 0.080 Uiso 1 1 calc R . .
C15 C 0.18993(17) 0.9006(4) -0.05201(19) 0.0429(8) Uani 1 1 d . . .
C16 C 0.15363(19) 0.7890(4) -0.0167(2) 0.0490(9) Uani 1 1 d . . .
H16A H 0.1537 0.7917 0.0324 0.059 Uiso 1 1 calc R . .
C17 C 0.1176(2) 0.6747(5) -0.0528(2) 0.0546(10) Uani 1 1 d . . .
H17A H 0.0921 0.6034 -0.0284 0.066 Uiso 1 1 calc R . .
C18 C 0.1194(2) 0.6664(5) -0.1245(2) 0.0608(11) Uani 1 1 d . . .
H18A H 0.0961 0.5876 -0.1489 0.073 Uiso 1 1 calc R . .
C19 C 0.1556(2) 0.7743(5) -0.1610(2) 0.0632(12) Uani 1 1 d . . .
H19A H 0.1564 0.7683 -0.2100 0.076 Uiso 1 1 calc R . .
C20 C 0.1907(2) 0.8915(5) -0.12506(19) 0.0528(10) Uani 1 1 d . . .
H20A H 0.2148 0.9644 -0.1499 0.063 Uiso 1 1 calc R . .
C21 C 0.17905(18) 1.1652(4) 0.03889(18) 0.0421(8) Uani 1 1 d . . .
C22 C 0.1992(2) 1.3062(4) 0.0655(2) 0.0571(11) Uani 1 1 d . . .
H22A H 0.2447 1.3400 0.0609 0.069 Uiso 1 1 calc R . .
C23 C 0.1525(2) 1.3974(5) 0.0988(2) 0.0648(12) Uani 1 1 d . . .
H23A H 0.1664 1.4923 0.1167 0.078 Uiso 1 1 calc R . .
C24 C 0.0855(2) 1.3480(5) 0.1054(2) 0.0595(11) Uani 1 1 d . . .
H24A H 0.0534 1.4091 0.1274 0.071 Uiso 1 1 calc R . .
C25 C 0.0667(2) 1.2092(5) 0.0797(2) 0.0592(11) Uani 1 1 d . . .
H25A H 0.0214 1.1736 0.0843 0.071 Uiso 1 1 calc R . .
S3 S -0.00588(6) 1.23149(13) -0.11120(6) 0.0619(3) Uani 1 1 d . . .
O6 O 0.0454(2) 1.3408(4) -0.09327(19) 0.1033(12) Uani 1 1 d . . .
O7 O -0.0743(2) 1.2968(5) -0.1267(2) 0.1130(13) Uani 1 1 d . . .
O8 O -0.0066(2) 1.1030(4) -0.06647(17) 0.0960(11) Uani 1 1 d . . .
C26 C 0.0152(3) 1.1609(7) -0.1958(3) 0.0889(16) Uani 1 1 d . . .
F1 F -0.0313(3) 1.0570(5) -0.2177(2) 0.174(2) Uani 1 1 d . . .
F2 F 0.0738(3) 1.0934(7) -0.1936(2) 0.204(3) Uani 1 1 d . . .
F3 F 0.0119(3) 1.2590(5) -0.24462(19) 0.1643(19) Uani 1 1 d . . .
H1 H 0.098(2) 1.040(5) 0.031(2) 0.070(15) Uiso 1 1 d . . .

loop_
_atom_site_aniso_label
_atom_site_aniso_U_11
_atom_site_aniso_U_22
_atom_site_aniso_U_33
_atom_site_aniso_U_23
_atom_site_aniso_U_13
_atom_site_aniso_U_12
Fe1 0.0515(4) 0.0775(5) 0.0580(4) -0.0111(3) -0.0042(3) 0.0108(3)
Fe2 0.0416(3) 0.0485(3) 0.0457(3) -0.0100(3) 0.0042(2) -0.0058(3)
S1 0.0452(5) 0.0681(7) 0.0762(7) -0.0203(6) 0.0145(5) -0.0138(5)
S2 0.0480(5) 0.0478(6) 0.0573(6) -0.0025(5) 0.0056(5) -0.0063(5)
P1 0.0414(5) 0.0425(6) 0.0437(5) -0.0051(4) 0.0084(4) -0.0083(4)
N1 0.0431(18) 0.044(2) 0.057(2) -0.0099(17) 0.0072(15) -0.0086(17)
O1 0.097(3) 0.106(3) 0.142(4) -0.025(3) 0.008(3) 0.036(3)
O2 0.151(4) 0.211(6) 0.162(5) -0.103(4) -0.072(4) 0.010(4)
O3 0.161(4) 0.226(6) 0.094(3) 0.064(4) 0.044(3) 0.035(4)
O4 0.104(3) 0.077(2) 0.138(3) -0.043(2) -0.003(2) -0.031(2)
O5 0.088(2) 0.109(3) 0.0620(19) -0.0060(18) 0.0288(18) -0.003(2)
C1 0.062(3) 0.094(4) 0.079(3) -0.011(3) -0.004(3) 0.005(3)
C2 0.086(4) 0.135(5) 0.092(4) -0.041(4) -0.031(3) 0.019(4)
C3 0.096(4) 0.134(5) 0.068(3) 0.009(4) 0.008(3) 0.036(4)
C4 0.057(3) 0.068(3) 0.072(3) -0.014(3) -0.002(2) -0.009(2)
C5 0.061(2) 0.063(3) 0.044(2) -0.009(2) 0.002(2) -0.001(2)
C6 0.073(3) 0.079(3) 0.076(3) -0.019(3) 0.032(3) -0.005(3)
C7 0.079(3) 0.076(3) 0.058(3) -0.018(2) 0.017(2) 0.004(3)
C8 0.068(3) 0.056(3) 0.065(3) -0.021(2) 0.007(2) -0.002(2)
C9 0.054(2) 0.046(2) 0.049(2) -0.0056(19) 0.0133(19) -0.014(2)
C10 0.067(3) 0.063(3) 0.056(2) 0.003(2) 0.013(2) -0.014(2)
C11 0.107(4) 0.067(3) 0.059(3) 0.011(2) 0.017(3) -0.013(3)
C12 0.130(5) 0.068(3) 0.069(3) 0.009(3) 0.039(3) -0.026(4)
C13 0.089(4) 0.086(4) 0.101(4) -0.001(3) 0.054(3) -0.029(3)
C14 0.062(3) 0.066(3) 0.076(3) -0.002(2) 0.028(2) -0.012(2)
C15 0.0387(19) 0.041(2) 0.050(2) -0.0054(17) 0.0063(16) 0.0001(17)
C16 0.050(2) 0.049(2) 0.048(2) -0.0003(18) 0.0028(18) -0.0060(19)
C17 0.049(2) 0.051(2) 0.064(3) -0.002(2) -0.003(2) -0.012(2)
C18 0.060(3) 0.051(3) 0.069(3) -0.014(2) -0.009(2) -0.010(2)
C19 0.074(3) 0.067(3) 0.047(2) -0.014(2) -0.002(2) -0.004(2)
C20 0.057(2) 0.055(2) 0.047(2) -0.0049(19) 0.0107(19) -0.003(2)
C21 0.044(2) 0.040(2) 0.043(2) 0.0051(17) 0.0078(16) -0.0043(17)
C22 0.051(2) 0.046(2) 0.075(3) -0.009(2) 0.015(2) -0.011(2)
C23 0.070(3) 0.048(3) 0.078(3) -0.014(2) 0.017(2) -0.006(2)
C24 0.066(3) 0.047(2) 0.067(3) -0.003(2) 0.024(2) 0.006(2)
C25 0.047(2) 0.060(3) 0.071(3) -0.004(2) 0.014(2) -0.005(2)
S3 0.0789(8) 0.0503(6) 0.0575(7) 0.0009(5) 0.0119(6) -0.0157(6)
O6 0.126(3) 0.079(2) 0.105(3) -0.012(2) 0.013(2) -0.056(2)
O7 0.096(3) 0.128(3) 0.117(3) 0.002(2) 0.027(2) 0.034(3)
O8 0.134(3) 0.073(2) 0.078(2) 0.0227(19) -0.013(2) -0.037(2)
C26 0.101(4) 0.088(4) 0.077(4) -0.004(3) 0.004(3) 0.036(4)
F1 0.267(6) 0.132(4) 0.114(3) -0.049(3) -0.067(3) 0.007(4)
F2 0.178(4) 0.302(7) 0.134(3) -0.054(4) 0.006(3) 0.147(5)
F3 0.266(5) 0.156(4) 0.077(2) 0.039(2) 0.063(3) 0.045(4)

loop_
_atom_type_symbol
_atom_type_description
_atom_type_scat_dispersion_real
_atom_type_scat_dispersion_imag
_atom_type_scat_source
C C 0.0033 0.0016 'International Tables Vol C Tables 4.2.6.8 and 6.1.1.4'
H H 0.0000 0.0000 'International Tables Vol C Tables 4.2.6.8 and 6.1.1.4'
N N 0.0061 0.0033 'International Tables Vol C Tables 4.2.6.8 and 6.1.1.4'
O O 0.0106 0.0060 'International Tables Vol C Tables 4.2.6.8 and 6.1.1.4'
F F 0.0171 0.0103 'International Tables Vol C Tables 4.2.6.8 and 6.1.1.4'
P P 0.1023 0.0942 'International Tables Vol C Tables 4.2.6.8 and 6.1.1.4'
S S 0.1246 0.1234 'International Tables Vol C Tables 4.2.6.8 and 6.1.1.4'
Fe Fe 0.3463 0.8444 'International Tables Vol C Tables 4.2.6.8 and 6.1.1.4'

loop_
_geom_angle_atom_site_label_1
_geom_angle_atom_site_label_2
_geom_angle_atom_site_label_3
_geom_angle
_geom_angle_site_symmetry_1
_geom_angle_site_symmetry_3
_geom_angle_publ_flag
C1 Fe1 C2 102.5(2) . . ?
C1 Fe1 C3 98.5(3) . . ?
C2 Fe1 C3 92.2(3) . . ?
C1 Fe1 S2 100.90(15) . . ?
C2 Fe1 S2 156.22(19) . . ?
C3 Fe1 S2 88.33(19) . . ?
C1 Fe1 S1 100.12(17) . . ?
C2 Fe1 S1 87.2(2) . . ?
C3 Fe1 S1 161.02(18) . . ?
S2 Fe1 S1 84.78(4) . . ?
C1 Fe1 Fe2 145.52(16) . . ?
C2 Fe1 Fe2 101.1(2) . . ?
C3 Fe1 Fe2 105.33(17) . . ?
S2 Fe1 Fe2 56.12(3) . . ?
S1 Fe1 Fe2 56.38(3) . . ?
C5 Fe2 C4 91.36(19) . . ?
C5 Fe2 P1 95.27(13) . . ?
C4 Fe2 P1 96.70(15) . . ?
C5 Fe2 S2 88.48(14) . . ?
C4 Fe2 S2 159.84(15) . . ?
P1 Fe2 S2 103.38(4) . . ?
C5 Fe2 S1 151.52(13) . . ?
C4 Fe2 S1 86.43(14) . . ?
P1 Fe2 S1 113.19(4) . . ?
S2 Fe2 S1 84.18(4) . . ?
C5 Fe2 Fe1 97.68(13) . . ?
C4 Fe2 Fe1 104.39(15) . . ?
P1 Fe2 Fe1 154.88(4) . . ?
S2 Fe2 Fe1 55.74(3) . . ?
S1 Fe2 Fe1 55.78(4) . . ?
C6 S1 Fe1 110.25(17) . . ?
C6 S1 Fe2 115.42(16) . . ?
Fe1 S1 Fe2 67.84(4) . . ?
C8 S2 Fe1 111.60(14) . . ?
C8 S2 Fe2 113.99(15) . . ?
Fe1 S2 Fe2 68.14(3) . . ?
C15 P1 C9 104.22(17) . . ?
C15 P1 C21 104.20(16) . . ?
C9 P1 C21 98.88(17) . . ?
C15 P1 Fe2 116.17(12) . . ?
C9 P1 Fe2 121.62(14) . . ?
C21 P1 Fe2 109.20(11) . . ?
C25 N1 C21 123.9(4) . . ?
C25 N1 H1 116(3) . . ?
C21 N1 H1 120(3) . . ?
O1 C1 Fe1 177.9(5) . . ?
O2 C2 Fe1 177.8(7) . . ?
O3 C3 Fe1 179.0(7) . . ?
O4 C4 Fe2 179.0(5) . . ?
O5 C5 Fe2 178.6(4) . . ?
C7 C6 S1 115.9(3) . . ?
C7 C6 H6A 108.3 . . ?
S1 C6 H6A 108.3 . . ?
C7 C6 H6B 108.3 . . ?
S1 C6 H6B 108.3 . . ?
H6A C6 H6B 107.4 . . ?
C6 C7 C8 116.1(4) . . ?
C6 C7 H7A 108.3 . . ?
C8 C7 H7A 108.3 . . ?
C6 C7 H7B 108.3 . . ?
C8 C7 H7B 108.3 . . ?
H7A C7 H7B 107.4 . . ?
C7 C8 S2 117.2(3) . . ?
C7 C8 H8A 108.0 . . ?
S2 C8 H8A 108.0 . . ?
C7 C8 H8B 108.0 . . ?
S2 C8 H8B 108.0 . . ?
H8A C8 H8B 107.2 . . ?
C10 C9 C14 119.3(4) . . ?
C10 C9 P1 120.9(3) . . ?
C14 C9 P1 119.7(3) . . ?
C11 C10 C9 120.9(4) . . ?
C11 C10 H10A 119.5 . . ?
C9 C10 H10A 119.5 . . ?
C12 C11 C10 119.9(5) . . ?
C12 C11 H11A 120.1 . . ?
C10 C11 H11A 120.1 . . ?
C11 C12 C13 120.1(5) . . ?
C11 C12 H12A 119.9 . . ?
C13 C12 H12A 119.9 . . ?
C12 C13 C14 121.1(5) . . ?
C12 C13 H13A 119.4 . . ?
C14 C13 H13A 119.4 . . ?
C9 C14 C13 118.6(5) . . ?
C9 C14 H14A 120.7 . . ?
C13 C14 H14A 120.7 . . ?
C20 C15 C16 118.2(3) . . ?
C20 C15 P1 122.1(3) . . ?
C16 C15 P1 119.2(3) . . ?
C17 C16 C15 121.4(4) . . ?
C17 C16 H16A 119.3 . . ?
C15 C16 H16A 119.3 . . ?
C18 C17 C16 119.7(4) . . ?
C18 C17 H17A 120.2 . . ?
C16 C17 H17A 120.2 . . ?
C17 C18 C19 120.3(4) . . ?
C17 C18 H18A 119.8 . . ?
C19 C18 H18A 119.8 . . ?
C18 C19 C20 120.2(4) . . ?
C18 C19 H19A 119.9 . . ?
C20 C19 H19A 119.9 . . ?
C19 C20 C15 120.2(4) . . ?
C19 C20 H20A 119.9 . . ?
C15 C20 H20A 119.9 . . ?
N1 C21 C22 116.7(3) . . ?
N1 C21 P1 122.8(3) . . ?
C22 C21 P1 120.4(3) . . ?
C23 C22 C21 120.5(4) . . ?
C23 C22 H22A 119.7 . . ?
C21 C22 H22A 119.7 . . ?
C24 C23 C22 119.8(4) . . ?
C24 C23 H23A 120.1 . . ?
C22 C23 H23A 120.1 . . ?
C25 C24 C23 119.1(4) . . ?
C25 C24 H24A 120.5 . . ?
C23 C24 H24A 120.5 . . ?
N1 C25 C24 120.0(4) . . ?
N1 C25 H25A 120.0 . . ?
C24 C25 H25A 120.0 . . ?
O6 S3 O8 115.3(2) . . ?
O6 S3 O7 113.5(3) . . ?
O8 S3 O7 113.5(2) . . ?
O6 S3 C26 105.3(3) . . ?
O8 S3 C26 106.0(3) . . ?
O7 S3 C26 101.6(3) . . ?
F3 C26 F2 110.5(6) . . ?
F3 C26 F1 103.3(5) . . ?
F2 C26 F1 105.7(6) . . ?
F3 C26 S3 114.8(4) . . ?
F2 C26 S3 112.0(4) . . ?
F1 C26 S3 109.7(5) . . ?

loop_
_geom_bond_atom_site_label_1
_geom_bond_atom_site_label_2
_geom_bond_distance
_geom_bond_site_symmetry_2
_geom_bond_publ_flag
Fe1 C1 1.783(6) . ?
Fe1 C2 1.784(6) . ?
Fe1 C3 1.788(7) . ?
Fe1 S2 2.2484(11) . ?
Fe1 S1 2.2542(14) . ?
Fe1 Fe2 2.5247(8) . ?
Fe2 C5 1.759(4) . ?
Fe2 C4 1.761(5) . ?
Fe2 P1 2.2248(11) . ?
Fe2 S2 2.2585(11) . ?
Fe2 S1 2.2700(11) . ?
S1 C6 1.816(4) . ?
S2 C8 1.818(4) . ?
P1 C15 1.823(4) . ?
P1 C9 1.825(4) . ?
P1 C21 1.848(4) . ?
N1 C25 1.335(5) . ?
N1 C21 1.340(4) . ?
N1 H1 0.83(4) . ?
O1 C1 1.140(5) . ?
O2 C2 1.130(6) . ?
O3 C3 1.139(6) . ?
O4 C4 1.141(5) . ?
O5 C5 1.152(4) . ?
C6 C7 1.488(6) . ?
C6 H6A 0.9700 . ?
C6 H6B 0.9700 . ?
C7 C8 1.502(6) . ?
C7 H7A 0.9700 . ?
C7 H7B 0.9700 . ?
C8 H8A 0.9700 . ?
C8 H8B 0.9700 . ?
C9 C10 1.378(6) . ?
C9 C14 1.382(5) . ?
C10 C11 1.377(6) . ?
C10 H10A 0.9300 . ?
C11 C12 1.351(7) . ?
C11 H11A 0.9300 . ?
C12 C13 1.364(8) . ?
C12 H12A 0.9300 . ?
C13 C14 1.392(6) . ?
C13 H13A 0.9300 . ?
C14 H14A 0.9300 . ?
C15 C20 1.388(5) . ?
C15 C16 1.391(5) . ?
C16 C17 1.376(5) . ?
C16 H16A 0.9300 . ?
C17 C18 1.364(5) . ?
C17 H17A 0.9300 . ?
C18 C19 1.378(6) . ?
C18 H18A 0.9300 . ?
C19 C20 1.385(5) . ?
C19 H19A 0.9300 . ?
C20 H20A 0.9300 . ?
C21 C22 1.378(5) . ?
C22 C23 1.377(5) . ?
C22 H22A 0.9300 . ?
C23 C24 1.366(5) . ?
C23 H23A 0.9300 . ?
C24 C25 1.349(5) . ?
C24 H24A 0.9300 . ?
C25 H25A 0.9300 . ?
S3 O6 1.400(3) . ?
S3 O8 1.407(3) . ?
S3 O7 1.446(4) . ?
S3 C26 1.785(6) . ?
C26 F3 1.260(6) . ?
C26 F2 1.267(6) . ?
C26 F1 1.323(7) . ?
